data_7235076
loop_
_publ_author_name
'Chufarov, Alexander Yu.'
'Lipina, Olga A.'
'Surat, Ludmila L.'
'Melkozerova, Marina A.'
'Baklanova, Yana V.'
'Enyashin, Andrey N.'
'Tyutyunnik, Alexander P.'
'Kellerman, Dina G.'
'Zubkov, Vladimir G.'

_publ_section_title
;
 Structure, magnetic and optical properties of Sr3RE2(Ge3O9)2
 cyclogermanates (RE = La--Gd)
;
_journal_issue 17
_journal_name_full CrystEngComm
_journal_page_first 2404
_journal_paper_doi 10.1039/C8CE00005K
_journal_volume 20
_journal_year 2018
_chemical_formula_structural 'Sr3 La2 (Ge3 O9)2'
_chemical_formula_sum 'Ge6 La2 O18 Sr3'
_chemical_formula_weight 1264.39
_chemical_name_common 'Strontium Lanthanum Germanate'
_space_group_IT_number 15
_space_group_name_Hall '-C 2yc'
_space_group_name_H-M_alt 'C 1 2/c 1'
_symmetry_cell_setting monoclinic
_symmetry_space_group_name_Hall '-C 2yc'
_symmetry_space_group_name_H-M 'C 1 2/c 1'
_audit_creation_date 2016-04-06T15:29
_audit_creation_method 'from EXP file using GSAS2CIF'
_audit_update_record ' 2016-04-06T15:29  Initial CIF as created by GSAS2CIF'
_cell_angle_alpha 90.0
_cell_angle_beta 90.6279(4)
_cell_angle_gamma 90.0
_cell_formula_units_Z 4
_cell_length_a 14.18247(8)
_cell_length_b 8.24753(5)
_cell_length_c 15.65517(10)
_cell_measurement_reflns_used 1360
_cell_measurement_temperature 298(2)
_cell_measurement_theta_max 60
_cell_measurement_theta_min 2.5
_cell_volume 1831.081(19)
_computing_data_collection 'STOE Powder Software Package (STOE, Germany)'
_computing_data_reduction 'STOE Powder Software Package (STOE, Germany)'
_computing_molecular_graphics 'ATOMS V6.3.4 ((c) 2008 by Shape Software)'
_computing_structure_refinement GSAS
_computing_structure_solution 'GSAS (A.C. Larson and R.B. Von Dreele, 2004), EXPGUI (Toby, B.H., 2001)'
_diffrn_ambient_temperature 298
_diffrn_detector 'position sensitive detector'
_diffrn_detector_type 'linear mini-PSD (STOE)'
_diffrn_measurement_device_type 'transmission diffractometer Stadi-P (STOE)'
_diffrn_radiation_monochromator 'Primary, curved Ge 111'
_diffrn_radiation_polarisn_ratio 0.8
_diffrn_radiation_probe x-ray
_diffrn_radiation_type 'Cu K\a~1~'
_diffrn_radiation_wavelength 1.54056
_diffrn_source 'sealed X-ray tube'
_diffrn_source_target Cu
_diffrn_source_type 'PHILIPS PW 2283/20'
_exptl_absorpt_correction_T_max 1.0
_exptl_absorpt_correction_T_min 1.0
_exptl_absorpt_process_details
;   GSAS Absorption/surface roughness correction: function number 4
 Flat plate transmission absorption correction
Terms =    -0.89461E-01     0.0000    
Correction is not refined.
;
_exptl_crystal_density_diffrn 4.586
_exptl_crystal_density_method 'not measured'
_pd_block_id 2016-04-06T15:29|SR3LA2GE6O18|Tyutyunnik|STADI-P
_pd_calc_method 'Rietveld Refinement'
_pd_char_colour white
_pd_instr_dist_mono/spec 130
_pd_instr_dist_spec/detc 220
_pd_instr_dist_src/mono 260
_pd_instr_location ' ?'
_pd_meas_2theta_range_inc 0.02
_pd_meas_2theta_range_max 119.98
_pd_meas_2theta_range_min 5.0
_pd_meas_number_of_points 5750
_pd_meas_scan_method step
_pd_phase_name 'from C:/GSAS/MyWork/Tarasova/Sr3Ln2Ge6O18/Sr3La2Ge6O18/Sr3La2Ge6O1'
_pd_prep_temperature 1140
_pd_proc_2theta_range_inc 0.02
_pd_proc_2theta_range_max 119.94653
_pd_proc_2theta_range_min 4.96653
_pd_proc_info_datetime 2016-04-06T15:29:00
_pd_proc_info_excluded_regions ' ?'
_pd_proc_ls_background_function
;   GSAS Background function number 1 with 36 terms.
 Shifted Chebyshev function of 1st kind
      1:    2237.32     2:   -2291.94     3:    927.534     4:   -384.098    
      5:    27.9523     6:    98.9539     7:   -77.5796     8:    40.0889    
      9:   -4.62181    10:   -2.81286    11:   -15.1745    12:    25.8417    
     13:   -19.3666    14:   -2.83241    15:    23.5362    16:   -18.0465    
     17:    7.37433    18:   5.040190E-0219:   -4.86310    20:  -0.819393    
     21:    11.8224    22:   -13.9586    23:    2.06056    24:    9.17456    
     25:   -11.9306    26:    11.7330    27:   -7.10482    28:   0.223496    
     29:    3.95530    30:   -4.90444    31:    11.4128    32:   -4.49982    
     33:    2.85616    34:   -1.31042    35:  -0.525567    36:    2.98015    
;
_pd_proc_ls_peak_cutoff 0.00100
_pd_proc_ls_profile_function
;
 CW Profile function number 3 with  19 terms
 Pseudovoigt profile coefficients as parameterized in
 P. Thompson, D.E. Cox & J.B. Hastings (1987). J. Appl. Cryst.,20,79-83.
 Asymmetry correction of L.W. Finger, D.E. Cox & A. P. Jephcoat (1994).
 J. Appl. Cryst.,27,892-900.
 #1(GU)   =    0.000 #2(GV)   =    0.000 #3(GW)   =   10.185
 #4(GP)   =    0.000 #5(LX)   =    1.267 #6(LY)   =   13.877
 #7(S/L)  =   0.0230 #8(H/L)  =   0.0230
 #9(trns) =     0.00 #10(shft)=   0.0000
 #11(stec)=   -10.64 #12(ptec)=     0.02 #13(sfec)=     0.00
 #14(L11) =   -0.021 #15(L22) =   -0.064 #16(L33) =    0.038
 #17(L12) =    0.032 #18(L13) =    0.001 #19(L23) =    0.009
 Peak tails are ignored  where the intensity is below 0.0010 times the peak
   Aniso. broadening axis   0.0   0.0   1.0
;
_pd_proc_ls_prof_R_factor 0.0209
_pd_proc_ls_prof_wR_expected 0.0193
_pd_proc_ls_prof_wR_factor 0.0274
_pd_proc_number_of_points 5750
_pd_spec_mounting 'powder on Mylar film'
_pd_spec_mount_mode transmission
_pd_spec_shape flat_sheet
_pd_spec_size_axial 7
_pd_spec_size_equat 0.1
_refine_ls_goodness_of_fit_all 1.43
_refine_ls_matrix_type full
_refine_ls_number_parameters 96
_refine_ls_number_restraints 2
_refine_ls_R_Fsqd_factor 0.02564
_refine_ls_shift/su_max 0.01
_refine_ls_shift/su_mean 0.00
_reflns_d_resolution_high 0.890
_reflns_d_resolution_low 7.827
_reflns_limit_h_max 16
_reflns_limit_h_min 0
_reflns_limit_k_max 9
_reflns_limit_k_min 0
_reflns_limit_l_max 17
_reflns_limit_l_min -17
_reflns_number_total 1360
_cod_data_source_file c8ce00005k4.cif
_cod_data_source_block SR3LA2GE6O18_publ
_cod_depositor_comments
;
The following automatic conversions were performed:

'_geom_bond_publ_flag' value 'N' changed to 'n' according to
/home/data/users/saulius/crontab/automatic-downloads/current/RSC/lib/dictionaries/cif_core.dic
dictionary named 'cif_core.dic' version 2.4.2 from 2011-04-26 (60
times).

'_geom_angle_publ_flag' value 'N' changed to 'n' according to
/home/data/users/saulius/crontab/automatic-downloads/current/RSC/lib/dictionaries/cif_core.dic
dictionary named 'cif_core.dic' version 2.4.2 from 2011-04-26 (159
times).

Automatic conversion script
Id: cif_fix_values 5376 2017-05-30 11:51:03Z andrius 
;
_cod_original_cell_volume 1831.080(24)
_cod_database_code 7235076
_gsas_exptl_extinct_corr_t_min 1.00000
_gsas_exptl_extinct_corr_t_max 1.00000

loop_
_symmetry_equiv_pos_site_id
_symmetry_equiv_pos_as_xyz
1 +x,+y,+z
2 -x,+y,-z+1/2
-1 -x,-y,-z
-2 +x,-y,+z+1/2
101 +x+1/2,+y+1/2,+z
102 -x+1/2,+y+1/2,-z+1/2
-101 -x+1/2,-y+1/2,-z
-102 +x+1/2,-y+1/2,+z+1/2

loop_
_atom_site_type_symbol
_atom_site_label
_atom_site_fract_x
_atom_site_fract_y
_atom_site_fract_z
_atom_site_occupancy
_atom_site_thermal_displace_type
_atom_site_U_iso_or_equiv
_atom_site_symmetry_multiplicity
Sr Sr(1) 0.16218(14) 0.1174(5) 0.41319(12) 0.652(8) Uiso 0.0316(7) 8
La La(1) 0.16218(14) 0.1174(5) 0.41319(12) 0.348(8) Uiso 0.0316(7) 8
Sr Sr(2) 0.33451(13) 0.1264(4) 0.08156(11) 0.665(7) Uiso 0.0259(7) 8
La La(2) 0.33451(13) 0.1264(4) 0.08156(11) 0.335(7) Uiso 0.0259(7) 8
Sr Sr(3) 0.0 0.3827(4) 0.25 0.3650(7) Uiso 0.0285(7) 4
La La(3) 0.0 0.3827(4) 0.25 0.6350(7) Uiso 0.0285(7) 4
Ge Ge(1) 0.09427(20) 0.07120(31) 0.10012(20) 1.0 Uiso 0.0316(9) 8
Ge Ge(2) 0.27338(17) 0.3713(5) 0.26763(14) 1.0 Uiso 0.0319(8) 8
Ge Ge(3) 0.40331(21) 0.18030(32) 0.40456(22) 1.0 Uiso 0.0288(9) 8
O O(1) -0.0033(9) 0.1785(15) 0.1363(8) 1.0 Uiso 0.0219(9) 8
O O(2) 0.0571(6) 0.1195(19) 0.5638(6) 1.0 Uiso 0.0219(9) 8
O O(3) 0.1549(8) 0.3674(20) 0.3026(6) 1.0 Uiso 0.0219(9) 8
O O(4) 0.1611(8) 0.1520(18) 0.0120(7) 1.0 Uiso 0.0219(9) 8
O O(5) 0.1767(8) 0.0558(13) 0.1875(7) 1.0 Uiso 0.0219(9) 8
O O(6) 0.2989(7) 0.3617(18) 0.1596(6) 1.0 Uiso 0.0219(9) 8
O O(7) 0.3193(8) 0.1996(14) 0.3200(8) 1.0 Uiso 0.0219(9) 8
O O(8) 0.3312(7) 0.1322(23) 0.4870(7) 1.0 Uiso 0.0219(9) 8
O O(9) 0.4969(9) 0.0696(14) 0.1312(7) 1.0 Uiso 0.0219(9) 8

loop_
_atom_type_symbol
_atom_type_number_in_cell
_atom_type_scat_dispersion_real
_atom_type_scat_dispersion_imag
_atom_type_scat_Cromer_Mann_a1
_atom_type_scat_Cromer_Mann_a2
_atom_type_scat_Cromer_Mann_a3
_atom_type_scat_Cromer_Mann_a4
_atom_type_scat_Cromer_Mann_b1
_atom_type_scat_Cromer_Mann_b2
_atom_type_scat_Cromer_Mann_b3
_atom_type_scat_Cromer_Mann_b4
_atom_type_scat_Cromer_Mann_c
_atom_type_scat_source
Sr 12.0 0.000 0.000 17.5663 1.55640 9.81840 14.0988 5.42200 0.16640 2.66940 132.376 2.50640 International_Tables_Vol_C
La 8.0 0.000 0.000 20.5780 2.94817 19.5990 0.24448 11.3727 18.7726 3.28719 133.124 2.14678 International_Tables_Vol_C
Ge 24.0 0.000 0.000 16.0816 2.85090 6.37470 0.25160 3.70680 11.4468 3.68300 54.7625 2.13130 International_Tables_Vol_C
O 72.0 0.000 0.000 3.04850 13.2771 2.28680 5.70110 1.54630 0.32390 0.86700 32.9089 0.25080 International_Tables_Vol_C

loop_
_geom_angle_atom_site_label_1
_geom_angle_atom_site_label_2
_geom_angle_atom_site_label_3
_geom_angle
_geom_angle_site_symmetry_1
_geom_angle_site_symmetry_3
_geom_angle_publ_flag
O(1) Sr(1) O(2) 76.5(4) 2_555 1_555 n
O(1) Sr(1) O(3) 66.9(4) 2_555 1_555 n
O(1) Sr(1) O(4) 110.0(4) 2_555 -2_555 n
O(1) Sr(1) O(6) 104.0(4) 2_555 102_545 n
O(1) Sr(1) O(7) 122.2(5) 2_555 1_555 n
O(1) Sr(1) O(8) 163.9(4) 2_555 1_555 n
O(1) Sr(1) O(8) 93.1(4) 2_555 -101_556 n
O(2) Sr(1) O(3) 121.2(4) 1_555 1_555 n
O(2) Sr(1) O(4) 61.2(4) 1_555 -2_555 n
O(2) Sr(1) O(6) 121.2(4) 1_555 102_545 n
O(2) Sr(1) O(7) 151.9(4) 1_555 1_555 n
O(2) Sr(1) O(8) 96.86(30) 1_555 1_555 n
O(2) Sr(1) O(8) 60.3(4) 1_555 -101_556 n
O(3) Sr(1) O(4) 174.3(4) 1_555 -2_555 n
O(3) Sr(1) O(6) 111.5(4) 1_555 102_545 n
O(3) Sr(1) O(7) 59.88(34) 1_555 1_555 n
O(3) Sr(1) O(8) 105.8(4) 1_555 1_555 n
O(3) Sr(1) O(8) 77.2(5) 1_555 -101_556 n
O(4) Sr(1) O(6) 64.16(35) -2_555 102_545 n
O(4) Sr(1) O(7) 120.9(4) -2_555 1_555 n
O(4) Sr(1) O(8) 78.4(5) -2_555 1_555 n
O(4) Sr(1) O(8) 108.05(33) -2_555 -101_556 n
O(6) Sr(1) O(7) 77.3(4) 102_545 1_555 n
O(6) Sr(1) O(8) 92.0(4) 102_545 1_555 n
O(6) Sr(1) O(8) 162.71(32) 102_545 -101_556 n
O(7) Sr(1) O(8) 59.21(35) 1_555 1_555 n
O(7) Sr(1) O(8) 95.7(4) 1_555 -101_556 n
O(8) Sr(1) O(8) 71.0(5) 1_555 -101_556 n
O(1) La(1) O(2) 76.5(4) 2_555 1_555 n
O(1) La(1) O(3) 66.9(4) 2_555 1_555 n
O(1) La(1) O(4) 110.0(4) 2_555 -2_555 n
O(1) La(1) O(6) 104.0(4) 2_555 102_545 n
O(1) La(1) O(7) 122.2(5) 2_555 1_555 n
O(1) La(1) O(8) 163.9(4) 2_555 1_555 n
O(1) La(1) O(8) 93.1(4) 2_555 -101_556 n
O(2) La(1) O(3) 121.2(4) 1_555 1_555 n
O(2) La(1) O(4) 61.2(4) 1_555 -2_555 n
O(2) La(1) O(6) 121.2(4) 1_555 102_545 n
O(2) La(1) O(7) 151.9(4) 1_555 1_555 n
O(2) La(1) O(8) 96.86(30) 1_555 1_555 n
O(2) La(1) O(8) 60.3(4) 1_555 -101_556 n
O(3) La(1) O(4) 174.3(4) 1_555 -2_555 n
O(3) La(1) O(6) 111.5(4) 1_555 102_545 n
O(3) La(1) O(7) 59.88(34) 1_555 1_555 n
O(3) La(1) O(8) 105.8(4) 1_555 1_555 n
O(3) La(1) O(8) 77.2(5) 1_555 -101_556 n
O(4) La(1) O(6) 64.16(35) -2_555 102_545 n
O(4) La(1) O(7) 120.9(4) -2_555 1_555 n
O(4) La(1) O(8) 78.4(5) -2_555 1_555 n
O(4) La(1) O(8) 108.05(33) -2_555 -101_556 n
O(6) La(1) O(7) 77.3(4) 102_545 1_555 n
O(6) La(1) O(8) 92.0(4) 102_545 1_555 n
O(6) La(1) O(8) 162.71(32) 102_545 -101_556 n
O(7) La(1) O(8) 59.21(35) 1_555 1_555 n
O(7) La(1) O(8) 95.7(4) 1_555 -101_556 n
O(8) La(1) O(8) 71.0(5) 1_555 -101_556 n
O(3) Sr(2) O(4) 111.4(4) 102_545 1_555 n
O(3) Sr(2) O(4) 175.1(4) 102_545 -101_555 n
O(3) Sr(2) O(5) 60.45(32) 102_545 1_555 n
O(3) Sr(2) O(6) 107.7(4) 102_545 1_555 n
O(3) Sr(2) O(8) 75.1(4) 102_545 -2_554 n
O(3) Sr(2) O(9) 66.97(30) 102_545 1_555 n
O(4) Sr(2) O(4) 73.5(4) 1_555 -101_555 n
O(4) Sr(2) O(5) 62.11(32) 1_555 1_555 n
O(4) Sr(2) O(6) 86.8(4) 1_555 1_555 n
O(4) Sr(2) O(8) 79.8(4) 1_555 -2_554 n
O(4) Sr(2) O(9) 171.7(4) 1_555 1_555 n
O(4) Sr(2) O(5) 123.2(4) -101_555 1_555 n
O(4) Sr(2) O(6) 71.8(4) -101_555 1_555 n
O(4) Sr(2) O(8) 106.5(4) -101_555 -2_554 n
O(4) Sr(2) O(9) 108.3(4) -101_555 1_555 n
O(5) Sr(2) O(6) 72.1(4) 1_555 1_555 n
O(5) Sr(2) O(8) 98.8(4) 1_555 -2_554 n
O(5) Sr(2) O(9) 120.8(4) 1_555 1_555 n
O(6) Sr(2) O(8) 166.34(33) 1_555 -2_554 n
O(6) Sr(2) O(9) 101.4(4) 1_555 1_555 n
O(8) Sr(2) O(9) 91.99(34) -2_554 1_555 n
O(3) La(2) O(4) 111.4(4) 102_545 1_555 n
O(3) La(2) O(4) 175.1(4) 102_545 -101_555 n
O(3) La(2) O(5) 60.45(32) 102_545 1_555 n
O(3) La(2) O(6) 107.7(4) 102_545 1_555 n
O(3) La(2) O(8) 75.1(4) 102_545 -2_554 n
O(3) La(2) O(9) 66.97(30) 102_545 1_555 n
O(4) La(2) O(4) 73.5(4) 1_555 -101_555 n
O(4) La(2) O(5) 62.11(32) 1_555 1_555 n
O(4) La(2) O(6) 86.8(4) 1_555 1_555 n
O(4) La(2) O(8) 79.8(4) 1_555 -2_554 n
O(4) La(2) O(9) 171.7(4) 1_555 1_555 n
O(4) La(2) O(5) 123.2(4) -101_555 1_555 n
O(4) La(2) O(6) 71.8(4) -101_555 1_555 n
O(4) La(2) O(8) 106.5(4) -101_555 -2_554 n
O(4) La(2) O(9) 108.3(4) -101_555 1_555 n
O(5) La(2) O(6) 72.1(4) 1_555 1_555 n
O(5) La(2) O(8) 98.8(4) 1_555 -2_554 n
O(5) La(2) O(9) 120.8(4) 1_555 1_555 n
O(6) La(2) O(8) 166.34(33) 1_555 -2_554 n
O(6) La(2) O(9) 101.4(4) 1_555 1_555 n
O(8) La(2) O(9) 91.99(34) -2_554 1_555 n
O(1) Sr(3) O(1) 93.2(6) 1_555 2_555 n
O(1) Sr(3) O(3) 103.2(5) 1_555 1_555 n
O(1) Sr(3) O(3) 72.4(4) 1_555 2_555 n
O(1) Sr(3) O(9) 83.1(4) 1_555 101_455 n
O(1) Sr(3) O(9) 176.2(5) 1_555 102_555 n
O(1) Sr(3) O(3) 72.4(4) 2_555 1_555 n
O(1) Sr(3) O(3) 103.2(5) 2_555 2_555 n
O(1) Sr(3) O(9) 176.2(5) 2_555 101_455 n
O(1) Sr(3) O(9) 83.1(4) 2_555 102_555 n
O(3) Sr(3) O(3) 173.8(8) 1_555 2_555 n
O(3) Sr(3) O(9) 108.3(4) 1_555 101_455 n
O(3) Sr(3) O(9) 75.8(4) 1_555 102_555 n
O(3) Sr(3) O(9) 75.8(4) 2_555 101_455 n
O(3) Sr(3) O(9) 108.3(4) 2_555 102_555 n
O(9) Sr(3) O(9) 100.7(6) 101_455 102_555 n
O(1) La(3) O(1) 93.2(6) 1_555 2_555 n
O(1) La(3) O(3) 103.2(5) 1_555 1_555 n
O(1) La(3) O(3) 72.4(4) 1_555 2_555 n
O(1) La(3) O(9) 83.1(4) 1_555 101_455 n
O(1) La(3) O(9) 176.2(5) 1_555 102_555 n
O(1) La(3) O(3) 72.4(4) 2_555 1_555 n
O(1) La(3) O(3) 103.2(5) 2_555 2_555 n
O(1) La(3) O(9) 176.2(5) 2_555 101_455 n
O(1) La(3) O(9) 83.1(4) 2_555 102_555 n
O(3) La(3) O(3) 173.8(8) 1_555 2_555 n
O(3) La(3) O(9) 108.3(4) 1_555 101_455 n
O(3) La(3) O(9) 75.8(4) 1_555 102_555 n
O(3) La(3) O(9) 75.8(4) 2_555 101_455 n
O(3) La(3) O(9) 108.3(4) 2_555 102_555 n
O(9) La(3) O(9) 100.7(6) 101_455 102_555 n
O(1) Ge(1) O(2) 71.6(5) 1_555 2_555 n
O(1) Ge(1) O(2) 108.9(5) 1_555 -2_554 n
O(1) Ge(1) O(4) 119.0(6) 1_555 1_555 n
O(1) Ge(1) O(5) 107.5(5) 1_555 1_555 n
O(2) Ge(1) O(2) 70.7(5) 2_555 -2_554 n
O(2) Ge(1) O(4) 73.1(4) 2_555 1_555 n
O(2) Ge(1) O(5) 177.2(5) 2_555 1_555 n
O(2) Ge(1) O(4) 104.0(5) -2_554 1_555 n
O(2) Ge(1) O(5) 112.0(5) -2_554 1_555 n
O(4) Ge(1) O(5) 105.4(5) 1_555 1_555 n
O(3) Ge(2) O(5) 72.7(5) 1_555 1_555 n
O(3) Ge(2) O(5) 105.2(6) 1_555 102_555 n
O(3) Ge(2) O(6) 120.6(5) 1_555 1_555 n
O(3) Ge(2) O(7) 100.9(6) 1_555 1_555 n
O(3) Ge(2) O(7) 76.6(5) 1_555 102_555 n
O(5) Ge(2) O(5) 177.37(32) 1_555 102_555 n
O(5) Ge(2) O(6) 70.9(5) 1_555 1_555 n
O(5) Ge(2) O(7) 71.5(4) 1_555 1_555 n
O(5) Ge(2) O(7) 109.74(23) 1_555 102_555 n
O(5) Ge(2) O(6) 109.3(6) 102_555 1_555 n
O(5) Ge(2) O(7) 110.7(4) 102_555 1_555 n
O(5) Ge(2) O(7) 68.0(4) 102_555 102_555 n
O(6) Ge(2) O(7) 109.8(6) 1_555 1_555 n
O(6) Ge(2) O(7) 73.7(5) 1_555 102_555 n
O(7) Ge(2) O(7) 176.57(24) 1_555 102_555 n
O(2) Ge(3) O(7) 109.0(5) -101_556 1_555 n
O(2) Ge(3) O(8) 101.1(6) -101_556 1_555 n
O(2) Ge(3) O(9) 108.0(5) -101_556 2_655 n
O(7) Ge(3) O(8) 100.5(5) 1_555 1_555 n
O(7) Ge(3) O(9) 109.9(5) 1_555 2_655 n
O(8) Ge(3) O(9) 127.3(7) 1_555 2_655 n

loop_
_geom_bond_atom_site_label_1
_geom_bond_atom_site_label_2
_geom_bond_distance
_geom_bond_site_symmetry_2
_geom_bond_publ_flag
Sr(1) O(1) 2.427(12) 2_555 n
Sr(1) O(2) 2.803(9) 1_555 n
Sr(1) O(3) 2.693(14) 1_555 n
Sr(1) O(4) 2.708(14) -2_555 n
Sr(1) O(6) 2.462(14) 102_545 n
Sr(1) O(7) 2.762(11) 1_555 n
Sr(1) O(8) 2.652(9) 1_555 n
Sr(1) O(8) 2.590(18) -101_556 n
La(1) O(1) 2.427(12) 2_555 n
La(1) O(2) 2.803(9) 1_555 n
La(1) O(3) 2.693(14) 1_555 n
La(1) O(4) 2.708(14) -2_555 n
La(1) O(6) 2.462(14) 102_545 n
La(1) O(7) 2.762(11) 1_555 n
La(1) O(8) 2.652(9) 1_555 n
La(1) O(8) 2.590(18) -101_556 n
Sr(2) O(3) 2.804(15) 102_545 n
Sr(2) O(4) 2.687(11) 1_555 n
Sr(2) O(4) 2.344(14) -101_555 n
Sr(2) O(5) 2.860(11) 1_555 n
Sr(2) O(6) 2.351(14) 1_555 n
Sr(2) O(8) 2.596(17) -2_554 n
Sr(2) O(9) 2.468(12) 1_555 n
La(2) O(3) 2.804(15) 102_545 n
La(2) O(4) 2.687(11) 1_555 n
La(2) O(4) 2.344(14) -101_555 n
La(2) O(5) 2.860(11) 1_555 n
La(2) O(6) 2.351(14) 1_555 n
La(2) O(8) 2.596(17) -2_554 n
La(2) O(9) 2.468(12) 1_555 n
Sr(3) O(1) 2.451(12) 1_555 n
Sr(3) O(1) 2.451(12) 2_555 n
Sr(3) O(3) 2.341(11) 1_555 n
Sr(3) O(3) 2.341(11) 2_555 n
Sr(3) O(9) 2.416(11) 101_455 n
Sr(3) O(9) 2.416(11) 102_555 n
La(3) O(1) 2.451(12) 1_555 n
La(3) O(1) 2.451(12) 2_555 n
La(3) O(3) 2.341(11) 1_555 n
La(3) O(3) 2.341(11) 2_555 n
La(3) O(9) 2.416(11) 101_455 n
La(3) O(9) 2.416(11) 102_555 n
Ge(1) Ge(2) 3.232(4) 102_545 n
Ge(1) Ge(3) 3.2250(23) 102_545 n
Ge(1) O(1) 1.743(14) 1_555 n
Ge(1) O(2) 3.351(9) 2_555 n
Ge(1) O(2) 1.752(14) -2_554 n
Ge(1) O(4) 1.809(11) 1_555 n
Ge(1) O(5) 1.794(11) 1_555 n
Ge(2) Ge(3) 3.223(4) 1_555 n
Ge(2) O(3) 1.774(11) 1_555 n
Ge(2) O(5) 3.192(12) 1_555 n
Ge(2) O(5) 1.816(11) 102_555 n
Ge(2) O(6) 1.736(10) 1_555 n
Ge(2) O(7) 1.758(12) 1_555 n
Ge(2) O(7) 3.302(11) 102_555 n
Ge(3) O(2) 1.811(14) -101_556 n
Ge(3) O(7) 1.778(12) 1_555 n
Ge(3) O(8) 1.703(12) 1_555 n
Ge(3) O(9) 1.779(12) 2_655 n
